data_2229985
loop_
_publ_author_name
'Ouzidan, Younes'
'Jasinski, Jerry P.'
'Butcher, Raymond J.'
'Golen, James A.'
'Essassi, El Mokhtar'
'El Ammari, Lahcen'

_publ_section_title
;
 3-[2-(6-Bromo-2-phenyl-3<i>H</i>-imidazo[4,5-<i>b</i>]pyridin-3-yl)ethyl]-1,3-oxazolidin-2-one
;
_journal_coeditor_code GK2362
_journal_issue 5
_journal_name_full 'Acta Crystallographica Section E'
_journal_page_first o1095
_journal_paper_doi 10.1107/S1600536811012669
_journal_volume 67
_journal_year 2011
_chemical_formula_iupac 'C17 H15 Br N4 O2'
_chemical_formula_moiety 'C17 H15 Br N4 O2'
_chemical_formula_sum 'C17 H15 Br N4 O2'
_chemical_formula_weight 387.24
_chemical_name_systematic
;
3-[2-(6-Bromo-2-phenyl-3<i>H</i>-imidazo[4,5-<i>b</i>]pyridin-
3-yl)ethyl]-1,3-oxazolidin-2-one
;
_space_group_IT_number 14
_symmetry_cell_setting monoclinic
_symmetry_space_group_name_Hall '-P 2yn'
_symmetry_space_group_name_H-M 'P 1 21/n 1'
_atom_sites_solution_hydrogens geom
_atom_sites_solution_primary direct
_atom_sites_solution_secondary difmap
_audit_creation_method SHELXL-97
_cell_angle_alpha 90.00
_cell_angle_beta 98.685(6)
_cell_angle_gamma 90.00
_cell_formula_units_Z 4
_cell_length_a 11.3553(6)
_cell_length_b 11.5915(5)
_cell_length_c 12.2542(8)
_cell_measurement_reflns_used 3008
_cell_measurement_temperature 170(2)
_cell_measurement_theta_max 32.25
_cell_measurement_theta_min 3.511
_cell_volume 1594.46(15)
_computing_cell_refinement '<i>CrysAlis PRO</i> (Oxford Diffraction, 2009)'
_computing_data_collection '<i>CrysAlis PRO</i> (Oxford Diffraction, 2009)'
_computing_data_reduction '<i>CrysAlis PRO</i> (Oxford Diffraction, 2009)'
_computing_molecular_graphics '<i>SHELXTL</i> (Sheldrick, 2008)'
_computing_publication_material '<i>SHELXTL</i> (Sheldrick, 2008)'
_computing_structure_refinement '<i>SHELXL97</i> (Sheldrick, 2008)'
_computing_structure_solution '<i>SHELXS97</i> (Sheldrick, 2008)'
_diffrn_ambient_temperature 170(2)
_diffrn_detector_area_resol_mean 16.1500
_diffrn_measured_fraction_theta_full 0.998
_diffrn_measured_fraction_theta_max 0.998
_diffrn_measurement_device_type 'Oxford Diffraction XcaliburE Gemini'
_diffrn_measurement_method \w
_diffrn_radiation_monochromator graphite
_diffrn_radiation_source 'Enhance (Mo) X-ray Source'
_diffrn_radiation_type MoK\a
_diffrn_radiation_wavelength 0.71073
_diffrn_reflns_av_R_equivalents 0.0278
_diffrn_reflns_av_sigmaI/netI 0.0390
_diffrn_reflns_limit_h_max 14
_diffrn_reflns_limit_h_min -9
_diffrn_reflns_limit_k_max 6
_diffrn_reflns_limit_k_min -15
_diffrn_reflns_limit_l_max 16
_diffrn_reflns_limit_l_min -15
_diffrn_reflns_number 7850
_diffrn_reflns_theta_full 25.00
_diffrn_reflns_theta_max 27.87
_diffrn_reflns_theta_min 3.52
_exptl_absorpt_coefficient_mu 2.596
_exptl_absorpt_correction_T_max 0.652
_exptl_absorpt_correction_T_min 0.599
_exptl_absorpt_correction_type multi-scan
_exptl_absorpt_process_details
;
(CrysAlis PRO; Oxford Diffraction, 2009)
;
_exptl_crystal_colour colourless
_exptl_crystal_density_diffrn 1.613
_exptl_crystal_density_method 'not measured'
_exptl_crystal_description block
_exptl_crystal_F_000 784
_exptl_crystal_size_max 0.22
_exptl_crystal_size_mid 0.20
_exptl_crystal_size_min 0.18
_refine_diff_density_max 0.502
_refine_diff_density_min -0.349
_refine_ls_extinction_coef 0.0047(7)
_refine_ls_extinction_expression Fc^*^=kFc[1+0.001xFc^2^\l^3^/sin(2\q)]^-1/4^
_refine_ls_extinction_method '<i>SHELXL97</i> (Sheldrick, 2008)'
_refine_ls_goodness_of_fit_ref 1.026
_refine_ls_hydrogen_treatment constr
_refine_ls_matrix_type full
_refine_ls_number_parameters 218
_refine_ls_number_reflns 3791
_refine_ls_number_restraints 0
_refine_ls_restrained_S_all 1.026
_refine_ls_R_factor_all 0.0582
_refine_ls_R_factor_gt 0.0368
_refine_ls_shift/su_max 0.001
_refine_ls_shift/su_mean 0.000
_refine_ls_structure_factor_coef Fsqd
_refine_ls_weighting_details 'calc w=1/[\s^2^(Fo^2^)+(0.0373P)^2^+0.4211P] where P=(Fo^2^+2Fc^2^)/3'
_refine_ls_weighting_scheme calc
_refine_ls_wR_factor_gt 0.0802
_refine_ls_wR_factor_ref 0.0905
_reflns_number_gt 2839
_reflns_number_total 3791
_reflns_threshold_expression I>2\s(I)
_cod_data_source_file gk2362.cif
_cod_data_source_block I
_cod_original_sg_symbol_H-M 'P 21/n'
_cod_database_code 2229985
_cod_database_fobs_code 2229985

loop_
_symmetry_equiv_pos_as_xyz
'x, y, z'
'-x+1/2, y+1/2, -z+1/2'
'-x, -y, -z'
'x-1/2, -y-1/2, z-1/2'

loop_
_atom_site_type_symbol
_atom_site_label
_atom_site_fract_x
_atom_site_fract_y
_atom_site_fract_z
_atom_site_U_iso_or_equiv
_atom_site_adp_type
_atom_site_calc_flag
_atom_site_refinement_flags
_atom_site_occupancy
_atom_site_disorder_assembly
_atom_site_disorder_group
Br Br1 0.83535(2) 0.94591(2) 0.34797(3) 0.05968(13) Uani d . 1 . .
O O1 0.28122(17) 0.80153(15) 0.18265(18) 0.0643(6) Uani d . 1 . .
O O2 0.09323(15) 0.76454(14) 0.20646(16) 0.0521(5) Uani d . 1 . .
N N1 0.61867(17) 0.66117(16) 0.33964(18) 0.0444(5) Uani d . 1 . .
N N2 0.42350(16) 0.82558(14) 0.48010(15) 0.0331(4) Uani d . 1 . .
N N3 0.43353(16) 0.64555(14) 0.41210(15) 0.0341(4) Uani d . 1 . .
N N4 0.22330(16) 0.62233(15) 0.23253(16) 0.0380(4) Uani d . 1 . .
C C1 0.53419(19) 0.70349(17) 0.39157(18) 0.0336(5) Uani d . 1 . .
C C2 0.7057(2) 0.7361(2) 0.3310(2) 0.0476(6) Uani d . 1 . .
H H2A 0.7694 0.7119 0.2943 0.057 Uiso calc R 1 . .
C C3 0.7086(2) 0.84809(19) 0.3727(2) 0.0386(5) Uani d . 1 . .
C C4 0.61915(19) 0.89053(18) 0.42593(18) 0.0347(5) Uani d . 1 . .
H H4A 0.6204 0.9668 0.4544 0.042 Uiso calc R 1 . .
C C5 0.52729(19) 0.81425(17) 0.43494(18) 0.0313(5) Uani d . 1 . .
C C6 0.37023(19) 0.72409(17) 0.46453(17) 0.0314(5) Uani d . 1 . .
C C7 0.3943(2) 0.53819(17) 0.3543(2) 0.0397(5) Uani d . 1 . .
H H7A 0.3378 0.4977 0.3952 0.048 Uiso calc R 1 . .
H H7B 0.4640 0.4872 0.3526 0.048 Uiso calc R 1 . .
C C8 0.3343(2) 0.56137(19) 0.2369(2) 0.0427(6) Uani d . 1 . .
H H8A 0.3888 0.6072 0.1981 0.051 Uiso calc R 1 . .
H H8B 0.3195 0.4870 0.1975 0.051 Uiso calc R 1 . .
C C9 0.2077(2) 0.7339(2) 0.2053(2) 0.0422(6) Uani d . 1 . .
C C10 0.0290(2) 0.6685(2) 0.2428(2) 0.0473(6) Uani d . 1 . .
H H10A -0.0444 0.6533 0.1900 0.057 Uiso calc R 1 . .
H H10B 0.0066 0.6841 0.3164 0.057 Uiso calc R 1 . .
C C11 0.1133(2) 0.5666(2) 0.2479(2) 0.0494(6) Uani d . 1 . .
H H11A 0.1207 0.5270 0.3201 0.059 Uiso calc R 1 . .
H H11B 0.0873 0.5104 0.1882 0.059 Uiso calc R 1 . .
C C12 0.25728(19) 0.69848(18) 0.50368(17) 0.0331(5) Uani d . 1 . .
C C13 0.2346(2) 0.5929(2) 0.5501(2) 0.0491(6) Uani d . 1 . .
H H13A 0.2927 0.5333 0.5559 0.059 Uiso calc R 1 . .
C C14 0.1272(3) 0.5745(2) 0.5880(2) 0.0582(7) Uani d . 1 . .
H H14A 0.1116 0.5019 0.6188 0.070 Uiso calc R 1 . .
C C15 0.0434(2) 0.6598(3) 0.5815(2) 0.0572(7) Uani d . 1 . .
H H15A -0.0304 0.6462 0.6069 0.069 Uiso calc R 1 . .
C C16 0.0661(2) 0.7651(2) 0.5383(2) 0.0511(6) Uani d . 1 . .
H H16A 0.0085 0.8249 0.5350 0.061 Uiso calc R 1 . .
C C17 0.1725(2) 0.7849(2) 0.49934(19) 0.0407(5) Uani d . 1 . .
H H17A 0.1875 0.8581 0.4695 0.049 Uiso calc R 1 . .

loop_
_atom_site_aniso_label
_atom_site_aniso_U_11
_atom_site_aniso_U_22
_atom_site_aniso_U_33
_atom_site_aniso_U_12
_atom_site_aniso_U_13
_atom_site_aniso_U_23
Br1 0.04820(18) 0.05086(18) 0.0845(3) -0.01581(12) 0.02468(15) -0.00566(14)
O1 0.0624(12) 0.0360(9) 0.0993(16) -0.0107(9) 0.0285(11) 0.0095(10)
O2 0.0458(10) 0.0376(9) 0.0730(13) 0.0032(8) 0.0094(9) 0.0075(8)
N1 0.0396(11) 0.0275(9) 0.0690(14) 0.0033(8) 0.0182(10) -0.0068(9)
N2 0.0361(10) 0.0268(9) 0.0377(10) -0.0006(8) 0.0093(8) -0.0039(7)
N3 0.0339(10) 0.0215(8) 0.0468(11) -0.0001(7) 0.0063(8) -0.0022(8)
N4 0.0378(11) 0.0287(9) 0.0472(12) -0.0055(8) 0.0061(9) 0.0012(8)
C1 0.0321(11) 0.0243(10) 0.0440(13) 0.0016(9) 0.0038(9) 0.0011(9)
C2 0.0388(13) 0.0367(12) 0.0708(18) 0.0047(11) 0.0200(12) -0.0055(12)
C3 0.0328(12) 0.0334(11) 0.0498(14) -0.0021(9) 0.0071(10) 0.0032(10)
C4 0.0375(12) 0.0246(10) 0.0412(13) -0.0019(9) 0.0033(9) -0.0021(9)
C5 0.0345(11) 0.0241(10) 0.0349(12) 0.0018(8) 0.0039(9) 0.0000(8)
C6 0.0333(11) 0.0263(10) 0.0342(12) 0.0024(9) 0.0034(9) 0.0015(9)
C7 0.0419(13) 0.0184(10) 0.0593(16) 0.0013(9) 0.0094(11) -0.0036(9)
C8 0.0491(14) 0.0297(11) 0.0517(15) -0.0020(10) 0.0154(11) -0.0099(10)
C9 0.0505(15) 0.0314(12) 0.0450(14) -0.0046(11) 0.0084(11) -0.0009(10)
C10 0.0428(14) 0.0531(15) 0.0459(15) -0.0086(12) 0.0063(11) 0.0027(12)
C11 0.0421(14) 0.0404(14) 0.0644(18) -0.0132(11) 0.0037(12) 0.0041(12)
C12 0.0341(11) 0.0336(11) 0.0319(12) -0.0022(9) 0.0057(9) -0.0017(9)
C13 0.0509(15) 0.0385(13) 0.0595(17) 0.0001(11) 0.0140(12) 0.0078(12)
C14 0.0626(18) 0.0510(16) 0.0657(19) -0.0159(14) 0.0248(15) 0.0080(13)
C15 0.0475(16) 0.0679(18) 0.0607(18) -0.0146(14) 0.0228(13) -0.0063(14)
C16 0.0446(14) 0.0599(16) 0.0514(16) 0.0073(13) 0.0152(12) -0.0050(13)
C17 0.0453(13) 0.0374(12) 0.0418(13) 0.0017(10) 0.0139(10) -0.0003(10)

loop_
_atom_type_symbol
_atom_type_description
_atom_type_scat_dispersion_real
_atom_type_scat_dispersion_imag
_atom_type_scat_source
C C 0.0033 0.0016 'International Tables Vol C Tables 4.2.6.8 and 6.1.1.4'
H H 0.0000 0.0000 'International Tables Vol C Tables 4.2.6.8 and 6.1.1.4'
N N 0.0061 0.0033 'International Tables Vol C Tables 4.2.6.8 and 6.1.1.4'
O O 0.0106 0.0060 'International Tables Vol C Tables 4.2.6.8 and 6.1.1.4'
Br Br -0.2901 2.4595 'International Tables Vol C Tables 4.2.6.8 and 6.1.1.4'

loop_
_geom_angle_atom_site_label_1
_geom_angle_atom_site_label_2
_geom_angle_atom_site_label_3
_geom_angle_site_symmetry_1
_geom_angle_site_symmetry_3
_geom_angle
_geom_angle_publ_flag
C9 O2 C10 . . 109.50(18) ?
C1 N1 C2 . . 113.39(19) ?
C6 N2 C5 . . 104.87(17) ?
C6 N3 C1 . . 105.55(16) ?
C6 N3 C7 . . 130.08(18) ?
C1 N3 C7 . . 121.58(18) ?
C9 N4 C8 . . 124.4(2) ?
C9 N4 C11 . . 112.3(2) ?
C8 N4 C11 . . 123.08(18) ?
N1 C1 N3 . . 125.98(19) ?
N1 C1 C5 . . 127.6(2) ?
N3 C1 C5 . . 106.39(18) ?
N1 C2 C3 . . 123.7(2) ?
N1 C2 H2A . . 118.1 ?
C3 C2 H2A . . 118.1 ?
C4 C3 C2 . . 121.8(2) ?
C4 C3 Br1 . . 119.65(16) ?
C2 C3 Br1 . . 118.43(17) ?
C3 C4 C5 . . 115.34(19) ?
C3 C4 H4A . . 122.3 ?
C5 C4 H4A . . 122.3 ?
N2 C5 C4 . . 132.04(18) ?
N2 C5 C1 . . 109.89(18) ?
C4 C5 C1 . . 118.07(19) ?
N2 C6 N3 . . 113.29(18) ?
N2 C6 C12 . . 122.43(19) ?
N3 C6 C12 . . 124.24(18) ?
N3 C7 C8 . . 111.52(17) ?
N3 C7 H7A . . 109.3 ?
C8 C7 H7A . . 109.3 ?
N3 C7 H7B . . 109.3 ?
C8 C7 H7B . . 109.3 ?
H7A C7 H7B . . 108.0 ?
N4 C8 C7 . . 112.74(19) ?
N4 C8 H8A . . 109.0 ?
C7 C8 H8A . . 109.0 ?
N4 C8 H8B . . 109.0 ?
C7 C8 H8B . . 109.0 ?
H8A C8 H8B . . 107.8 ?
O1 C9 N4 . . 127.8(2) ?
O1 C9 O2 . . 122.1(2) ?
N4 C9 O2 . . 110.1(2) ?
O2 C10 C11 . . 105.60(19) ?
O2 C10 H10A . . 110.6 ?
C11 C10 H10A . . 110.6 ?
O2 C10 H10B . . 110.6 ?
C11 C10 H10B . . 110.6 ?
H10A C10 H10B . . 108.8 ?
N4 C11 C10 . . 101.52(18) ?
N4 C11 H11A . . 111.5 ?
C10 C11 H11A . . 111.5 ?
N4 C11 H11B . . 111.5 ?
C10 C11 H11B . . 111.5 ?
H11A C11 H11B . . 109.3 ?
C17 C12 C13 . . 118.8(2) ?
C17 C12 C6 . . 118.60(19) ?
C13 C12 C6 . . 122.5(2) ?
C14 C13 C12 . . 119.9(2) ?
C14 C13 H13A . . 120.0 ?
C12 C13 H13A . . 120.0 ?
C15 C14 C13 . . 120.7(2) ?
C15 C14 H14A . . 119.7 ?
C13 C14 H14A . . 119.7 ?
C14 C15 C16 . . 119.8(2) ?
C14 C15 H15A . . 120.1 ?
C16 C15 H15A . . 120.1 ?
C15 C16 C17 . . 120.4(2) ?
C15 C16 H16A . . 119.8 ?
C17 C16 H16A . . 119.8 ?
C16 C17 C12 . . 120.3(2) ?
C16 C17 H17A . . 119.8 ?
C12 C17 H17A . . 119.8 ?

loop_
_geom_bond_atom_site_label_1
_geom_bond_atom_site_label_2
_geom_bond_site_symmetry_2
_geom_bond_distance
_geom_bond_publ_flag
Br1 C3 . 1.892(2) ?
O1 C9 . 1.208(3) ?
O2 C9 . 1.349(3) ?
O2 C10 . 1.438(3) ?
N1 C1 . 1.323(3) ?
N1 C2 . 1.332(3) ?
N2 C6 . 1.323(3) ?
N2 C5 . 1.382(3) ?
N3 C6 . 1.378(3) ?
N3 C1 . 1.381(3) ?
N3 C7 . 1.467(3) ?
N4 C9 . 1.340(3) ?
N4 C8 . 1.439(3) ?
N4 C11 . 1.443(3) ?
C1 C5 . 1.396(3) ?
C2 C3 . 1.393(3) ?
C2 H2A . 0.9500 ?
C3 C4 . 1.378(3) ?
C4 C5 . 1.385(3) ?
C4 H4A . 0.9500 ?
C6 C12 . 1.466(3) ?
C7 C8 . 1.520(4) ?
C7 H7A . 0.9900 ?
C7 H7B . 0.9900 ?
C8 H8A . 0.9900 ?
C8 H8B . 0.9900 ?
C10 C11 . 1.516(4) ?
C10 H10A . 0.9900 ?
C10 H10B . 0.9900 ?
C11 H11A . 0.9900 ?
C11 H11B . 0.9900 ?
C12 C17 . 1.385(3) ?
C12 C13 . 1.390(3) ?
C13 C14 . 1.385(4) ?
C13 H13A . 0.9500 ?
C14 C15 . 1.366(4) ?
C14 H14A . 0.9500 ?
C15 C16 . 1.370(4) ?
C15 H15A . 0.9500 ?
C16 C17 . 1.383(3) ?
C16 H16A . 0.9500 ?
C17 H17A . 0.9500 ?

loop_
_geom_hbond_atom_site_label_D
_geom_hbond_atom_site_label_H
_geom_hbond_atom_site_label_A
_geom_hbond_site_symmetry_A
_geom_hbond_distance_DH
_geom_hbond_distance_HA
_geom_hbond_distance_DA
_geom_hbond_angle_DHA
C4 H4A N2 3_676 0.95 2.61 3.544(3) 168
C10 H10A N2 4_575 0.99 2.55 3.261(3) 128
C15 H15A O1 4_576 0.95 2.53 3.423(3) 156

loop_
_geom_torsion_atom_site_label_1
_geom_torsion_atom_site_label_2
_geom_torsion_atom_site_label_3
_geom_torsion_atom_site_label_4
_geom_torsion_site_symmetry_1
_geom_torsion_site_symmetry_2
_geom_torsion_site_symmetry_3
_geom_torsion_site_symmetry_4
_geom_torsion
_geom_torsion_publ_flag
C2 N1 C1 N3 . . . . 179.8(2) ?
C2 N1 C1 C5 . . . . 0.7(4) ?
C6 N3 C1 N1 . . . . -178.2(2) ?
C7 N3 C1 N1 . . . . -15.3(3) ?
C6 N3 C1 C5 . . . . 1.1(2) ?
C7 N3 C1 C5 . . . . 163.93(19) ?
C1 N1 C2 C3 . . . . 0.3(4) ?
N1 C2 C3 C4 . . . . -0.7(4) ?
N1 C2 C3 Br1 . . . . -177.4(2) ?
C2 C3 C4 C5 . . . . 0.2(3) ?
Br1 C3 C4 C5 . . . . 176.72(16) ?
C6 N2 C5 C4 . . . . 179.9(2) ?
C6 N2 C5 C1 . . . . 0.3(2) ?
C3 C4 C5 N2 . . . . -178.8(2) ?
C3 C4 C5 C1 . . . . 0.8(3) ?
N1 C1 C5 N2 . . . . 178.3(2) ?
N3 C1 C5 N2 . . . . -0.9(2) ?
N1 C1 C5 C4 . . . . -1.3(4) ?
N3 C1 C5 C4 . . . . 179.46(19) ?
C5 N2 C6 N3 . . . . 0.4(2) ?
C5 N2 C6 C12 . . . . 178.28(19) ?
C1 N3 C6 N2 . . . . -1.0(2) ?
C7 N3 C6 N2 . . . . -161.8(2) ?
C1 N3 C6 C12 . . . . -178.78(19) ?
C7 N3 C6 C12 . . . . 20.4(3) ?
C6 N3 C7 C8 . . . . 81.7(3) ?
C1 N3 C7 C8 . . . . -76.4(3) ?
C9 N4 C8 C7 . . . . 106.1(3) ?
C11 N4 C8 C7 . . . . -79.5(3) ?
N3 C7 C8 N4 . . . . -66.7(2) ?
C8 N4 C9 O1 . . . . -1.6(4) ?
C11 N4 C9 O1 . . . . -176.5(3) ?
C8 N4 C9 O2 . . . . 178.6(2) ?
C11 N4 C9 O2 . . . . 3.7(3) ?
C10 O2 C9 O1 . . . . -176.5(2) ?
C10 O2 C9 N4 . . . . 3.3(3) ?
C9 O2 C10 C11 . . . . -8.5(3) ?
C9 N4 C11 C10 . . . . -8.5(3) ?
C8 N4 C11 C10 . . . . 176.5(2) ?
O2 C10 C11 N4 . . . . 9.8(3) ?
N2 C6 C12 C17 . . . . 36.7(3) ?
N3 C6 C12 C17 . . . . -145.7(2) ?
N2 C6 C12 C13 . . . . -139.9(2) ?
N3 C6 C12 C13 . . . . 37.7(3) ?
C17 C12 C13 C14 . . . . 1.9(4) ?
C6 C12 C13 C14 . . . . 178.5(2) ?
C12 C13 C14 C15 . . . . -0.8(4) ?
C13 C14 C15 C16 . . . . -0.7(5) ?
C14 C15 C16 C17 . . . . 1.1(4) ?
C15 C16 C17 C12 . . . . 0.0(4) ?
C13 C12 C17 C16 . . . . -1.5(4) ?
C6 C12 C17 C16 . . . . -178.2(2) ?

loop_
_cod_related_entry_id
_cod_related_entry_database
_cod_related_entry_code
1 ChemSpider 30656633
